data_7716214
loop_
_publ_author_name
'Kowalik, Mateusz'
'Nowicka, Paulina'
'Brzeski, Jakub'
'&#x17b;ukowska, Natalia'
'Masternak, Joanna'
'Kazimierczuk, Katarzyna'
'Makowski, Mariusz'

_publ_section_title
;
 Exploring novel Cd(II) complexes with 5-methyl-4-imidazolecarboxaldehyde:
 synthesis, structure, computational insights, and affinity to DNA through
 switchSense methodology.
;
_journal_issue 24
_journal_name_full 'Dalton transactions (Cambridge, England : 2003)'
_journal_page_first 10347
_journal_page_last 10360
_journal_paper_doi 10.1039/d4dt00879k
_journal_volume 53
_journal_year 2024
_chemical_formula_moiety 'C10  H12  Cd  Cl2  N4  O2'
_chemical_formula_sum 'C10 H12 Cd Cl2 N4 O2'
_chemical_formula_weight 403.54
_chemical_name_systematic
;
 dichloro-bis(4-Formyl-5-methylimidazole-N,O)-cadmium(II)

;
_space_group_IT_number 2
_space_group_name_Hall '-P 1'
_space_group_name_H-M_alt 'P -1'
_symmetry_cell_setting triclinic
_symmetry_Int_Tables_number 2
_symmetry_space_group_name_Hall '-P 1'
_symmetry_space_group_name_H-M 'P -1'
_atom_sites_solution_hydrogens geom
_audit_conform_dict_location ftp://ftp.iucr.org/pub/cif_core.dic
_audit_conform_dict_name cif_core.dic
_audit_conform_dict_version 2.4
_audit_creation_date 2024-05-15
_audit_creation_method 'WinGX routine CIF_UPDATE'
_audit_update_record
;
2024-05-16 deposited with the CCDC.	2024-05-28 downloaded from the CCDC.
;
_cell_angle_alpha 69.79(4)
_cell_angle_beta 75.84(4)
_cell_angle_gamma 78.74(4)
_cell_formula_units_Z 2
_cell_length_a 7.132(3)
_cell_length_b 8.627(4)
_cell_length_c 12.649(6)
_cell_measurement_reflns_used 15270
_cell_measurement_temperature 120(2)
_cell_measurement_theta_max 29.54
_cell_measurement_theta_min 2.53
_cell_volume 702.9(6)
_computing_cell_refinement 'STOE X-AREA'
_computing_data_collection 'STOE X-AREA'
_computing_data_reduction 'STOE X-RED'
_computing_molecular_graphics 'Ortep for Windows (Farrugia, 2012)'
_computing_publication_material 'WinGX publication routines (Farrugia, 2012)'
_computing_structure_refinement 'SHELXL-2018/3 (Sheldrick, 2018)'
_computing_structure_solution 'SHELXT 2014/5 (Sheldrick, 2014)'
_diffrn_ambient_temperature 120(2)
_diffrn_detector 'image plate (34 cm diameter)'
_diffrn_detector_area_resol_mean 6.67
_diffrn_detector_type STOE
_diffrn_measured_fraction_theta_full 0.999
_diffrn_measured_fraction_theta_max 0.999
_diffrn_measurement_device '2-circle goniometer'
_diffrn_measurement_device_type 'STOE IPDS 2T'
_diffrn_measurement_method 'rotation method'
_diffrn_radiation_monochromator 'parabolic x-ray mirror'
_diffrn_radiation_probe x-ray
_diffrn_radiation_type MoK\a
_diffrn_radiation_wavelength 0.71073
_diffrn_reflns_av_unetI/netI 0.045
_diffrn_reflns_Laue_measured_fraction_full 0.999
_diffrn_reflns_Laue_measured_fraction_max 0.999
_diffrn_reflns_limit_h_max 8
_diffrn_reflns_limit_h_min -8
_diffrn_reflns_limit_k_max 10
_diffrn_reflns_limit_k_min -9
_diffrn_reflns_limit_l_max 15
_diffrn_reflns_limit_l_min -15
_diffrn_reflns_number 2899
_diffrn_reflns_point_group_measured_fraction_full 0.999
_diffrn_reflns_point_group_measured_fraction_max 0.999
_diffrn_reflns_theta_full 25.242
_diffrn_reflns_theta_max 26.499
_diffrn_reflns_theta_min 2.535
_diffrn_source 'GeniX Mo, 0.05 x 0.05 mm2 microfocus'
_diffrn_standards_number 0
_exptl_absorpt_coefficient_mu 1.935
_exptl_absorpt_correction_T_max 0.8853
_exptl_absorpt_correction_T_min 0.6665
_exptl_absorpt_correction_type numerical
_exptl_absorpt_process_details
;
        Numerical  absorption  correction was  performed
        after the  optimization of  the  crystal-shape
        description due to Herrendorf?s method
        [Herrendorf, 1994]
        Herrendorf,  W. (1994).HABITUS, a program for the
        optimization  of  the  crystal description for
 the numerical absorption correction by means of
        suitable, psi scanned reflections;dissertation
        1994,Karlsruhe;extension 1998,Gie\&sen
;
_exptl_crystal_colour colourless
_exptl_crystal_density_diffrn 1.907
_exptl_crystal_density_method 'not measured'
_exptl_crystal_description plate
_exptl_crystal_F_000 396
_exptl_crystal_size_max 0.27
_exptl_crystal_size_mid 0.14
_exptl_crystal_size_min 0.09
_refine_diff_density_max 1.608
_refine_diff_density_min -1.595
_refine_diff_density_rms 0.224
_refine_ls_extinction_method none
_refine_ls_goodness_of_fit_ref 1.054
_refine_ls_hydrogen_treatment constr
_refine_ls_matrix_type full
_refine_ls_number_parameters 175
_refine_ls_number_reflns 2899
_refine_ls_number_restraints 0
_refine_ls_restrained_S_all 1.054
_refine_ls_R_factor_all 0.0649
_refine_ls_R_factor_gt 0.0561
_refine_ls_shift/su_max 0.001
_refine_ls_shift/su_mean 0
_refine_ls_structure_factor_coef Fsqd
_refine_ls_weighting_details 'w=1/[\s^2^(Fo^2^)+(0.1166P)^2^+0.3110P] where P=(Fo^2^+2Fc^2^)/3'
_refine_ls_weighting_scheme calc
_refine_ls_wR_factor_gt 0.1532
_refine_ls_wR_factor_ref 0.1604
_reflns_Friedel_coverage 0
_reflns_number_gt 2419
_reflns_number_total 2899
_reflns_threshold_expression 'I > 2\s(I)'
_cod_data_source_file d4dt00879k2.cif
_cod_data_source_block ug5a_2022_tw
_cod_depositor_comments 'Adding full bibliography for 7716214--7716217.cif.'
_cod_database_code 7716214
_shelx_shelxl_version_number 2018/3

loop_
_symmetry_equiv_pos_as_xyz
'x, y, z'
'-x, -y, -z'

loop_
_atom_site_label
_atom_site_type_symbol
_atom_site_fract_x
_atom_site_fract_y
_atom_site_fract_z
_atom_site_U_iso_or_equiv
_atom_site_adp_type
_atom_site_occupancy
_atom_site_site_symmetry_order
_atom_site_calc_flag
_atom_site_refinement_flags_posn
_atom_site_refinement_flags_adp
_atom_site_refinement_flags_occupancy
_atom_site_disorder_assembly
_atom_site_disorder_group
C1 C -0.1125(9) 0.8322(8) 0.6035(5) 0.0282(12) Uani 1 1 d . . . . .
H1 H -0.208991 0.872746 0.657442 0.034 Uiso 1 1 calc R U . . .
C2 C 0.0227(9) 0.7515(8) 0.4508(6) 0.0307(14) Uani 1 1 d . . . . .
C3 C 0.1596(8) 0.7393(7) 0.5154(5) 0.0236(11) Uani 1 1 d . . . . .
C4 C 0.3652(9) 0.6822(8) 0.4968(5) 0.0291(13) Uani 1 1 d . . . . .
H4 H 0.423714 0.653547 0.428959 0.035 Uiso 1 1 calc R U . . .
C5 C 0.0396(11) 0.7146(12) 0.3436(7) 0.052(2) Uani 1 1 d . . . . .
H5A H -0.065655 0.651046 0.35152 0.078 Uiso 1 1 calc R U . . .
H5B H 0.165615 0.649215 0.327344 0.078 Uiso 1 1 calc R U . . .
H5C H 0.03002 0.819066 0.280405 0.078 Uiso 1 1 calc R U . . .
C6 C 0.6384(9) 0.5826(8) 0.8627(5) 0.0283(12) Uani 1 1 d . . . . .
H6 H 0.67826 0.685448 0.855072 0.034 Uiso 1 1 calc R U . . .
C7 C 0.6374(9) 0.3124(8) 0.9060(5) 0.0290(13) Uani 1 1 d . . . . .
C8 C 0.4819(8) 0.3988(8) 0.8544(5) 0.0257(12) Uani 1 1 d . . . . .
C9 C 0.3269(9) 0.3426(8) 0.8274(5) 0.0289(13) Uani 1 1 d . . . . .
H9 H 0.322652 0.226425 0.847131 0.035 Uiso 1 1 calc R U . . .
C10 C 0.7007(11) 0.1301(8) 0.9540(6) 0.0387(16) Uani 1 1 d . . . . .
H10A H 0.840893 0.10676 0.926705 0.058 Uiso 1 1 calc R U . . .
H10B H 0.629793 0.067042 0.928778 0.058 Uiso 1 1 calc R U . . .
H10C H 0.672821 0.09721 1.03809 0.058 Uiso 1 1 calc R U . . .
Cd1 Cd 0.25011(6) 0.74820(5) 0.74485(3) 0.02468(19) Uani 1 1 d . . . . .
Cl1 Cl -0.0226(2) 0.75906(19) 0.91093(13) 0.0289(3) Uani 1 1 d . . . . .
Cl2 Cl 0.4143(2) 1.00378(19) 0.69383(14) 0.0311(4) Uani 1 1 d . . . . .
N1 N 0.0715(7) 0.7892(6) 0.6104(4) 0.0256(10) Uani 1 1 d . . . . .
N2 N -0.1465(7) 0.8111(7) 0.5090(5) 0.0317(12) Uani 1 1 d . . . . .
H2 H -0.260417 0.83261 0.488378 0.038 Uiso 1 1 calc R U . . .
N3 N 0.4855(7) 0.5686(6) 0.8282(4) 0.0245(10) Uani 1 1 d . . . . .
N4 N 0.7324(7) 0.4307(6) 0.9108(4) 0.0266(10) Uani 1 1 d . . . . .
H4A H 0.837538 0.412065 0.940271 0.032 Uiso 1 1 calc R U . . .
O1 O 0.4667(6) 0.6694(6) 0.5648(4) 0.0319(10) Uani 1 1 d . . . . .
O2 O 0.2012(6) 0.4396(6) 0.7800(4) 0.0331(10) Uani 1 1 d . . . . .

loop_
_atom_site_aniso_label
_atom_site_aniso_U_11
_atom_site_aniso_U_22
_atom_site_aniso_U_33
_atom_site_aniso_U_23
_atom_site_aniso_U_13
_atom_site_aniso_U_12
C1 0.022(3) 0.029(3) 0.029(3) -0.004(2) -0.007(2) 0.001(2)
C2 0.026(3) 0.031(3) 0.039(4) -0.013(3) -0.012(3) 0.001(2)
C3 0.022(3) 0.023(3) 0.023(3) -0.002(2) -0.006(2) -0.004(2)
C4 0.024(3) 0.030(3) 0.031(3) -0.007(3) -0.005(2) -0.004(2)
C5 0.037(4) 0.078(6) 0.052(5) -0.031(4) -0.024(4) 0.009(4)
C6 0.022(3) 0.031(3) 0.031(3) -0.008(3) -0.007(2) -0.001(2)
C7 0.027(3) 0.028(3) 0.029(3) -0.006(3) -0.007(2) -0.001(2)
C8 0.021(3) 0.029(3) 0.025(3) -0.006(2) -0.007(2) 0.001(2)
C9 0.028(3) 0.026(3) 0.033(3) -0.006(2) -0.014(3) -0.003(2)
C10 0.041(4) 0.031(3) 0.045(4) -0.009(3) -0.019(3) 0.004(3)
Cd1 0.0218(3) 0.0248(3) 0.0263(3) -0.00474(19) -0.00863(18) -0.00119(17)
Cl1 0.0210(7) 0.0365(8) 0.0299(7) -0.0098(6) -0.0080(5) -0.0023(6)
Cl2 0.0236(7) 0.0272(7) 0.0392(8) -0.0037(6) -0.0094(6) -0.0035(6)
N1 0.021(2) 0.027(3) 0.024(2) -0.002(2) -0.0072(19) -0.0011(19)
N2 0.021(3) 0.037(3) 0.035(3) -0.007(2) -0.010(2) -0.002(2)
N3 0.022(2) 0.027(2) 0.025(2) -0.007(2) -0.0100(19) -0.0013(19)
N4 0.018(2) 0.031(3) 0.029(3) -0.008(2) -0.0064(19) -0.001(2)
O1 0.019(2) 0.039(2) 0.038(2) -0.007(2) -0.0117(18) -0.0026(18)
O2 0.027(2) 0.036(2) 0.039(3) -0.009(2) -0.0160(19) -0.0020(19)

loop_
_atom_type_symbol
_atom_type_description
_atom_type_scat_dispersion_real
_atom_type_scat_dispersion_imag
_atom_type_scat_source
C C 0.0033 0.0016 'International Tables Vol C Tables 4.2.6.8 and 6.1.1.4'
H H 0 0 'International Tables Vol C Tables 4.2.6.8 and 6.1.1.4'
Cd Cd -0.8075 1.2024 'International Tables Vol C Tables 4.2.6.8 and 6.1.1.4'
Cl Cl 0.1484 0.1585 'International Tables Vol C Tables 4.2.6.8 and 6.1.1.4'
N N 0.0061 0.0033 'International Tables Vol C Tables 4.2.6.8 and 6.1.1.4'
O O 0.0106 0.006 'International Tables Vol C Tables 4.2.6.8 and 6.1.1.4'

loop_
_exptl_crystal_face_index_h
_exptl_crystal_face_index_k
_exptl_crystal_face_index_l
_exptl_crystal_face_perp_dist
0 0 1 0.0420
0 0 -1 0.0510
-3 1 0 0.2010
2 -1 0 0.0730
-1 -2 -3 0.0790
0 1 2 0.0380
-2 -3 1 0.1160
1 1 -1 0.0080

loop_
_geom_angle_atom_site_label_1
_geom_angle_atom_site_label_2
_geom_angle_atom_site_label_3
_geom_angle
_geom_angle_site_symmetry_1
_geom_angle_site_symmetry_3
_geom_angle_publ_flag
N1 C1 N2 110.7(5) . . ?
N1 C1 H1 124.7 . . ?
N2 C1 H1 124.7 . . ?
N2 C2 C3 104.0(5) . . ?
N2 C2 C5 124.1(6) . . ?
C3 C2 C5 131.9(6) . . ?
N1 C3 C2 110.1(5) . . ?
N1 C3 C4 120.3(5) . . ?
C2 C3 C4 129.6(6) . . ?
O1 C4 C3 122.4(6) . . ?
O1 C4 H4 118.8 . . ?
C3 C4 H4 118.8 . . ?
C2 C5 H5A 109.5 . . ?
C2 C5 H5B 109.5 . . ?
H5A C5 H5B 109.5 . . ?
C2 C5 H5C 109.5 . . ?
H5A C5 H5C 109.5 . . ?
H5B C5 H5C 109.5 . . ?
N3 C6 N4 111.0(6) . . ?
N3 C6 H6 124.5 . . ?
N4 C6 H6 124.5 . . ?
N4 C7 C8 105.2(5) . . ?
N4 C7 C10 122.5(5) . . ?
C8 C7 C10 132.2(6) . . ?
C7 C8 N3 109.4(5) . . ?
C7 C8 C9 131.5(6) . . ?
N3 C8 C9 119.1(5) . . ?
O2 C9 C8 122.0(6) . . ?
O2 C9 H9 119 . . ?
C8 C9 H9 119 . . ?
C7 C10 H10A 109.5 . . ?
C7 C10 H10B 109.5 . . ?
H10A C10 H10B 109.5 . . ?
C7 C10 H10C 109.5 . . ?
H10A C10 H10C 109.5 . . ?
H10B C10 H10C 109.5 . . ?
N3 Cd1 N1 141.31(18) . . ?
N3 Cd1 Cl1 103.43(14) . . ?
N1 Cd1 Cl1 98.77(14) . . ?
N3 Cd1 Cl2 95.86(14) . . ?
N1 Cd1 Cl2 107.89(14) . . ?
Cl1 Cd1 Cl2 106.21(7) . . ?
N3 Cd1 O2 68.86(16) . . ?
N1 Cd1 O2 80.19(16) . . ?
Cl1 Cd1 O2 89.48(12) . . ?
Cl2 Cd1 O2 160.58(11) . . ?
N3 Cd1 O1 80.39(16) . . ?
N1 Cd1 O1 69.11(16) . . ?
Cl1 Cd1 O1 161.09(11) . . ?
Cl2 Cd1 O1 91.63(12) . . ?
O2 Cd1 O1 74.48(15) . . ?
C1 N1 C3 105.8(5) . . ?
C1 N1 Cd1 135.6(4) . . ?
C3 N1 Cd1 117.9(4) . . ?
C1 N2 C2 109.4(5) . . ?
C1 N2 H2 125.3 . . ?
C2 N2 H2 125.3 . . ?
C6 N3 C8 105.8(5) . . ?
C6 N3 Cd1 135.1(4) . . ?
C8 N3 Cd1 119.2(4) . . ?
C7 N4 C6 108.6(5) . . ?
C7 N4 H4A 125.7 . . ?
C6 N4 H4A 125.7 . . ?
C4 O1 Cd1 109.8(4) . . ?
C9 O2 Cd1 110.9(4) . . ?

loop_
_geom_bond_atom_site_label_1
_geom_bond_atom_site_label_2
_geom_bond_distance
_geom_bond_site_symmetry_2
_geom_bond_publ_flag
C1 N1 1.308(7) . ?
C1 N2 1.353(8) . ?
C1 H1 0.95 . ?
C2 N2 1.359(8) . ?
C2 C3 1.386(8) . ?
C2 C5 1.469(10) . ?
C3 N1 1.381(8) . ?
C3 C4 1.441(8) . ?
C4 O1 1.219(7) . ?
C4 H4 0.95 . ?
C5 H5A 0.98 . ?
C5 H5B 0.98 . ?
C5 H5C 0.98 . ?
C6 N3 1.310(8) . ?
C6 N4 1.358(8) . ?
C6 H6 0.95 . ?
C7 N4 1.356(8) . ?
C7 C8 1.381(8) . ?
C7 C10 1.497(9) . ?
C8 N3 1.390(8) . ?
C8 C9 1.443(8) . ?
C9 O2 1.219(7) . ?
C9 H9 0.95 . ?
C10 H10A 0.98 . ?
C10 H10B 0.98 . ?
C10 H10C 0.98 . ?
Cd1 N3 2.248(5) . ?
Cd1 N1 2.260(5) . ?
Cd1 Cl1 2.504(2) . ?
Cd1 Cl2 2.511(2) . ?
Cd1 O2 2.622(5) . ?
Cd1 O1 2.640(5) . ?
N2 H2 0.88 . ?
N4 H4A 0.88 . ?

loop_
_geom_torsion_atom_site_label_1
_geom_torsion_atom_site_label_2
_geom_torsion_atom_site_label_3
_geom_torsion_atom_site_label_4
_geom_torsion
_geom_torsion_site_symmetry_1
_geom_torsion_site_symmetry_2
_geom_torsion_site_symmetry_3
_geom_torsion_site_symmetry_4
_geom_torsion_publ_flag
N2 C2 C3 N1 0.7(7) . . . . ?
C5 C2 C3 N1 179.9(8) . . . . ?
N2 C2 C3 C4 179.5(6) . . . . ?
C5 C2 C3 C4 -1.3(12) . . . . ?
N1 C3 C4 O1 2.9(9) . . . . ?
C2 C3 C4 O1 -175.8(6) . . . . ?
N4 C7 C8 N3 0.3(7) . . . . ?
C10 C7 C8 N3 178.1(7) . . . . ?
N4 C7 C8 C9 -178.8(6) . . . . ?
C10 C7 C8 C9 -1.0(12) . . . . ?
C7 C8 C9 O2 -179.4(7) . . . . ?
N3 C8 C9 O2 1.6(10) . . . . ?
N2 C1 N1 C3 0.4(7) . . . . ?
N2 C1 N1 Cd1 -169.6(4) . . . . ?
C2 C3 N1 C1 -0.7(7) . . . . ?
C4 C3 N1 C1 -179.6(6) . . . . ?
C2 C3 N1 Cd1 171.5(4) . . . . ?
C4 C3 N1 Cd1 -7.5(7) . . . . ?
N1 C1 N2 C2 0.0(8) . . . . ?
C3 C2 N2 C1 -0.4(7) . . . . ?
C5 C2 N2 C1 -179.7(7) . . . . ?
N4 C6 N3 C8 -0.6(7) . . . . ?
N4 C6 N3 Cd1 178.7(4) . . . . ?
C7 C8 N3 C6 0.2(7) . . . . ?
C9 C8 N3 C6 179.4(6) . . . . ?
C7 C8 N3 Cd1 -179.2(4) . . . . ?
C9 C8 N3 Cd1 0.0(7) . . . . ?
C8 C7 N4 C6 -0.6(7) . . . . ?
C10 C7 N4 C6 -178.7(6) . . . . ?
N3 C6 N4 C7 0.8(7) . . . . ?
C3 C4 O1 Cd1 2.3(7) . . . . ?
C8 C9 O2 Cd1 -2.0(8) . . . . ?
